data_7243287
loop_
_publ_author_name
'Bebi\'c, Nikol'
'Topi\'c, Edi'
'Mandari\'c, Mirna'
'Hrenar, Tomica'
'Vrdoljak, Vi\<snja'

_publ_section_title
;
 Extending the structural landscape of Mo(vi) hydrazonato
 inorganic--organic POM-hybrids: an experimental and computational study
;
_journal_issue 36
_journal_name_full CrystEngComm
_journal_page_first 6349
_journal_page_last 6358
_journal_paper_doi 10.1039/D1CE00861G
_journal_volume 23
_journal_year 2021
_chemical_formula_moiety 'Mo8 O26, 4(C13 H12 Mo N3 O6), 10(H2 O), 2(C2 H3 N)'
_chemical_formula_sum 'C56 H74 Mo12 N14 O60'
_chemical_formula_weight 3054.57
_chemical_name_systematic
'bis((aquo)-dioxo-(N-(2-oxy-4-hydroxybenzylidene)isonicotinylhydrazonium)-molybdenum(vi)) octamolybdate acetonitrile solvate hydrate'
_space_group_crystal_system triclinic
_space_group_IT_number 2
_space_group_name_Hall '-P 1'
_space_group_name_H-M_alt 'P -1'
_atom_sites_solution_hydrogens mixed
_atom_sites_solution_primary dual
_audit_creation_date 2021-05-28
_audit_creation_method
;
Olex2 1.2
(compiled 2018.05.29 svn.r3508 for OlexSys, GUI svn.r5506)
;
_audit_update_record
;
2021-06-20 deposited with the CCDC.	2021-07-29 downloaded from the CCDC.
;
_cell_angle_alpha 116.276(3)
_cell_angle_beta 95.232(3)
_cell_angle_gamma 93.035(3)
_cell_formula_units_Z 1
_cell_length_a 9.4085(4)
_cell_length_b 16.2433(5)
_cell_length_c 17.3878(4)
_cell_measurement_reflns_used 23681
_cell_measurement_temperature 169.99(10)
_cell_measurement_theta_max 79.7510
_cell_measurement_theta_min 3.0260
_cell_volume 2359.80(15)
_computing_cell_refinement 'CrysAlisPro 1.171.41.92a (Rigaku OD, 2020)'
_computing_data_collection 'CrysAlisPro 1.171.41.92a (Rigaku OD, 2020)'
_computing_data_reduction 'CrysAlisPro 1.171.41.92a (Rigaku OD, 2020)'
_computing_molecular_graphics 'Olex2 (Dolomanov et al., 2009)'
_computing_publication_material 'Olex2 (Dolomanov et al., 2009)'
_computing_structure_refinement 'ShelXL (Sheldrick, 2015)'
_computing_structure_solution 'ShelXT (Sheldrick, 2015)'
_diffrn_ambient_temperature 170.15
_diffrn_detector_area_resol_mean 10.0000
_diffrn_detector_type HyPix
_diffrn_measured_fraction_theta_full 0.998
_diffrn_measured_fraction_theta_max 0.972
_diffrn_measurement_details
;
List of Runs (angles in degrees, time in seconds):

  # Type    Start    End  Width  t~exp~   \w     \q     \k     \f   Frames
#--------------------------------------------------------------------------
  1  \w     28.00 121.00   0.50    0.10    --   47.77  72.00-138.00  186
  2  \w    116.00 178.00   0.50    0.15    --  113.25  72.00-138.00  124
  3  \w    101.00 178.00   0.50    0.15    --  113.25  45.00-150.00  154
  4  \w    101.00 173.00   0.50    0.15    --  113.25  45.00 -90.00  144
  5  \w    143.00 178.00   0.50    0.15    --  113.25  30.00-180.00   70
  6  \w    104.00 174.00   0.50    0.15    --  113.25  45.00 -60.00  140
  7  \w    101.00 135.00   0.50    0.15    --  113.25  30.00   0.00   68
  8  \w    139.00 178.00   0.50    0.15    --  113.25  30.00  60.00   78
  9  \w    130.00 165.00   0.50    0.15    --  113.25  45.00  90.00   70
 10  \w    103.00 128.00   0.50    0.15    --  113.25  30.00  60.00   50
 11  \w    100.00 175.00   0.50    0.15    --  113.25  15.00 150.00  150
 12  \w    118.00 172.00   0.50    0.15    --  113.25  15.00  30.00  108
 13  \w    142.00 168.00   0.50    0.15    --  113.25  30.00   0.00   52
 14  \w    101.00 126.00   0.50    0.15    --  113.25  30.00-180.00   50
 15  \w    -68.00 -25.00   0.50    0.10    --  -47.77  72.00-138.00   86
 16  \w    -79.00 -54.00   0.50    0.15    --  -91.75  72.00-138.00   50
 17  \w    -16.00  11.00   0.50    0.10    --  -47.77  72.00-138.00   54
 18  \w    -50.00 -20.00   0.50    0.15    --  -91.75  45.00   0.00   60
 19  \w    -51.00 -20.00   0.50    0.15    --  -91.75  45.00  30.00   62
 20  \w     88.00 130.00   0.50    0.15    --  113.25-151.00-132.23   84
 21  \w     36.00  81.00   0.50    0.10    --   47.77-125.00 -60.00   90
 22  \w     76.00 101.00   0.50    0.15    --  113.25-125.00  30.00   50
 23  \w     42.00  68.00   0.50    0.15    --  113.25-125.00  30.00   52
 24  \w     72.00  98.00   0.50    0.15    --  113.25-125.00 -30.00   52
 25  \w     43.00  81.00   0.50    0.15    --  113.25-125.00 -60.00   76
 26  \w     52.00 110.00   0.50    0.15    --  113.25-125.00-120.00  116
 27  \w     51.00 106.00   0.50    0.15    --  113.25-108.00 -64.43  110
 28  \w     55.00 122.00   0.50    0.15    --  113.25-139.00   9.82  134
 29  \w     85.00 111.00   0.50    0.15    --  113.25-125.00  60.00   52
 30  \w     86.00 111.00   0.50    0.15    --  113.25-125.00 150.00   50
 31  \w     48.00 111.00   0.50    0.15    --  113.25-125.00 120.00  126
 32  \w     46.00  72.00   0.50    0.15    --  113.25 -95.00  60.00   52
 33  \w     76.00 102.00   0.50    0.15    --  113.25 -95.00  90.00   52
 34  \w     47.00  85.00   0.50    0.15    --  113.25 -95.00   0.00   76
 35  \w     78.00 106.00   0.50    0.15    --  113.25 -95.00  30.00   56
 36  \w     43.00 106.00   0.50    0.15    --  113.25 -95.00 150.00  126
 37  \w     43.00  75.00   0.50    0.15    --  113.25 -95.00  30.00   64
 38  \w     47.00 108.00   0.50    0.15    --  113.25-108.00-115.90  122
 39  \w     64.00 103.00   0.50    0.15    --  113.25 -95.00 -30.00   78
 40  \w     69.00 106.00   0.50    0.15    --  113.25 -95.00-150.00   74
 41  \w     81.00 106.00   0.50    0.15    --  113.25 -95.00-180.00   50
 42  \w     46.00  76.00   0.50    0.15    --  113.25 -95.00-180.00   60
 43  \w     68.00  94.00   0.50    0.15    --  113.25 -77.00-150.00   52
 44  \w     42.00  67.00   0.50    0.15    --  113.25 -61.00-150.00   50
 45  \w     45.00  71.00   0.50    0.15    --  113.25 -61.00  30.00   52
 46  \w     42.00  93.00   0.50    0.15    --  113.25 -77.00  90.00  102
 47  \w     42.00  67.00   0.50    0.15    --  113.25 -72.00  91.00   50
 48  \w     44.00  70.00   0.50    0.15    --  113.25 -61.00  90.00   52
 49  \w     11.00  65.00   0.50    0.10    --   47.77 -72.00  91.00  108
 50  \w     44.00  70.00   0.50    0.15    --  113.25 -61.00 -30.00   52
 51  \w     46.00  71.00   0.50    0.15    --  113.25 -61.00 -90.00   50
 52  \w     96.00 128.00   0.50    0.15    --  113.25 125.00-180.00   64
 53  \w    140.00 165.00   0.50    0.15    --  113.25 125.00-180.00   50
 54  \w     97.00 168.00   0.50    0.15    --  113.25 125.00 -60.00  142
 55  \w    -68.00 -14.00   0.50    0.10    --  -47.77 125.00 120.00  108
 56  \w    -77.00 -18.00   0.50    0.10    --  -47.77 125.00   0.00  118
 57  \w   -118.00 -28.00   0.50    0.10    --  -47.77 -72.00  91.00  180
 58  \w   -141.00-115.00   0.50    0.15    --  -91.75 -72.00  91.00   52
 59  \w   -102.00 -73.00   0.50    0.10    --  -47.77-125.00-120.00   58
 60  \w   -115.00 -89.00   0.50    0.10    --  -47.77-125.00-150.00   52
;
_diffrn_measurement_device 'four-circle diffractometer'
_diffrn_measurement_device_type 'XtaLAB Synergy, Dualflex, HyPix'
_diffrn_measurement_method '\w scans'
_diffrn_radiation_type CuK\a
_diffrn_radiation_wavelength 1.54184
_diffrn_reflns_av_R_equivalents 0.0545
_diffrn_reflns_av_unetI/netI 0.0442
_diffrn_reflns_Laue_measured_fraction_full 0.998
_diffrn_reflns_Laue_measured_fraction_max 0.972
_diffrn_reflns_limit_h_max 11
_diffrn_reflns_limit_h_min -12
_diffrn_reflns_limit_k_max 20
_diffrn_reflns_limit_k_min -19
_diffrn_reflns_limit_l_max 19
_diffrn_reflns_limit_l_min -22
_diffrn_reflns_number 37525
_diffrn_reflns_point_group_measured_fraction_full 0.998
_diffrn_reflns_point_group_measured_fraction_max 0.972
_diffrn_reflns_theta_full 67.684
_diffrn_reflns_theta_max 80.466
_diffrn_reflns_theta_min 2.858
_exptl_absorpt_coefficient_mu 13.601
_exptl_absorpt_correction_T_max 1.000
_exptl_absorpt_correction_T_min 0.114
_exptl_absorpt_correction_type gaussian
_exptl_absorpt_process_details
;
CrysAlisPro 1.171.41.92a (Rigaku Oxford Diffraction, 2020)
Numerical absorption correction based on gaussian integration over
a multifaceted crystal model
Empirical absorption correction using spherical harmonics,
implemented in SCALE3 ABSPACK scaling algorithm.
;
_exptl_crystal_colour orange
_exptl_crystal_colour_primary orange
_exptl_crystal_density_diffrn 2.149
_exptl_crystal_description block
_exptl_crystal_F_000 1492
_exptl_crystal_size_max 0.34
_exptl_crystal_size_mid 0.19
_exptl_crystal_size_min 0.04
_refine_diff_density_max 2.290
_refine_diff_density_min -1.719
_refine_diff_density_rms 0.215
_refine_ls_extinction_coef 0.00031(4)
_refine_ls_extinction_expression Fc^*^=kFc[1+0.001xFc^2^\l^3^/sin(2\q)]^-1/4^
_refine_ls_extinction_method 'SHELXL-2018/3 (Sheldrick 2018)'
_refine_ls_goodness_of_fit_ref 1.090
_refine_ls_hydrogen_treatment constr
_refine_ls_matrix_type full
_refine_ls_number_parameters 655
_refine_ls_number_reflns 10049
_refine_ls_number_restraints 0
_refine_ls_restrained_S_all 1.090
_refine_ls_R_factor_all 0.0536
_refine_ls_R_factor_gt 0.0515
_refine_ls_shift/su_max 0.002
_refine_ls_shift/su_mean 0.000
_refine_ls_structure_factor_coef Fsqd
_refine_ls_weighting_details 'w=1/[\s^2^(Fo^2^)+(0.0764P)^2^+17.1814P] where P=(Fo^2^+2Fc^2^)/3'
_refine_ls_weighting_scheme calc
_refine_ls_wR_factor_gt 0.1461
_refine_ls_wR_factor_ref 0.1482
_reflns_Friedel_coverage 0.000
_reflns_number_gt 9372
_reflns_number_total 10049
_reflns_threshold_expression 'I > 2\s(I)'
_cod_data_source_file d1ce00861g3.cif
_cod_data_source_block exp_947_auto
_cod_depositor_comments 'Adding full bibliography for 7243285--7243294.cif.'
_cod_database_code 7243287
_shelx_shelxl_version_number 2018/3
_shelx_space_group_comment
;
The symmetry employed for this shelxl refinement is uniquely defined
by the following loop, which should always be used as a source of
symmetry information in preference to the above space-group names.
They are only intended as comments.
;
_shelx_estimated_absorpt_t_max 0.612
_shelx_estimated_absorpt_t_min 0.091
_olex2_refinement_description
;
1. Fixed Uiso
 At 1.2 times of:
  All C(H) groups, All N(H) groups
 At 1.5 times of:
  All C(H,H,H) groups, All O(H) groups, All O(H,H) groups
2. Uiso/Uaniso restraints and constraints
Uanis(O11) = Uanis(Mo3)
3.a Free rotating group:
 O24(H24A,H24B), O20(H20A,H20B), O23(H23A,H23B), O22(H22A,H22B), O21(H21A,H21B)
3.b Rotating group:
 O5A(H5AA,H5AB), O5(H5A,H5B)
3.c Aromatic/amide H refined with riding coordinates:
 N3(H3), N3A(H3AA), C6(H6A), C3A(H3AB), C10(H10), C13(H13), C5(H5), C12(H12),
 C11(H11), C6A(H6AB), C7(H7), C7A(H7A), C5A(H5AC), C10A(H10A), C3(H3A),
 C11A(H11A), C13A(H13A), C12A(H12A)
3.d Idealised Me refined as rotating group:
 C15(H15A,H15B,H15C)
3.e Idealised tetrahedral OH refined as rotating group:
 O6A(H6AA), O6(H6)
;
_olex2_submission_special_instructions 'No special instructions were received'
_oxdiff_exptl_absorpt_empirical_details
;
Empirical correction (ABSPACK) includes:
- Absorption correction using spherical harmonics
- Frame scaling
;

loop_
_space_group_symop_operation_xyz
'x, y, z'
'-x, -y, -z'

loop_
_atom_site_label
_atom_site_type_symbol
_atom_site_fract_x
_atom_site_fract_y
_atom_site_fract_z
_atom_site_U_iso_or_equiv
_atom_site_adp_type
_atom_site_occupancy
_atom_site_site_symmetry_order
_atom_site_calc_flag
_atom_site_refinement_flags_posn
_atom_site_refinement_flags_adp
_atom_site_refinement_flags_occupancy
_atom_site_disorder_assembly
_atom_site_disorder_group
Mo3 Mo 1.14747(4) 0.98836(3) 0.93898(3) 0.01658(12) Uani 1 1 d . . . . .
Mo4 Mo 0.85594(5) 0.86112(3) 0.84244(3) 0.02019(13) Uani 1 1 d . . . . .
Mo5 Mo 0.68576(5) 1.04356(3) 0.89228(3) 0.02165(13) Uani 1 1 d . . . . .
Mo1 Mo 0.59996(5) 0.22450(3) 0.55070(3) 0.02229(13) Uani 1 1 d . . . . .
Mo1A Mo 0.09780(5) 0.32057(3) 0.51704(3) 0.02174(13) Uani 1 1 d . . . . .
Mo2 Mo 0.98371(5) 1.17462(3) 0.99351(3) 0.01915(12) Uani 1 1 d . . . . .
O13 O 1.0523(4) 0.8630(3) 0.8965(2) 0.0185(8) Uani 1 1 d . . . . .
O2 O 0.7492(5) 0.1517(3) 0.4802(3) 0.0250(9) Uani 1 1 d . . . . .
O15 O 0.7804(4) 1.1622(3) 0.9745(3) 0.0217(8) Uani 1 1 d . . . . .
O2A O -0.0408(4) 0.2792(3) 0.4091(3) 0.0243(8) Uani 1 1 d . . . . .
O17 O 1.3089(4) 0.9664(3) 0.9813(3) 0.0218(8) Uani 1 1 d . . . . .
O1 O 0.4975(5) 0.2624(3) 0.6494(3) 0.0269(9) Uani 1 1 d . . . . .
O7 O 1.0301(5) 1.1699(3) 0.8980(3) 0.0256(9) Uani 1 1 d . . . . .
O14 O 0.6771(5) 0.9115(3) 0.8534(3) 0.0262(9) Uani 1 1 d . . . . .
O12 O 1.1602(4) 1.1204(3) 1.0187(3) 0.0206(8) Uani 1 1 d . . . . .
O11 O 0.9246(4) 1.0114(3) 0.9330(2) 0.01658(12) Uani 1 1 d . . . . .
O5A O 0.2404(5) 0.2413(3) 0.4087(3) 0.0267(9) Uani 1 1 d . . . . .
H5AA H 0.186411 0.198085 0.363636 0.040 Uiso 1 1 d GR . . . .
H5AB H 0.299091 0.211063 0.426136 0.040 Uiso 1 1 d GR . . . .
O1A O 0.2871(5) 0.3724(3) 0.5766(3) 0.0268(9) Uani 1 1 d . . . . .
O8 O 1.1825(5) 0.9891(3) 0.8458(3) 0.0235(8) Uani 1 1 d . . . . .
O6A O 0.6654(5) 0.5824(3) 0.7643(3) 0.0304(10) Uani 1 1 d . . . . .
H6AA H 0.709142 0.634346 0.777916 0.046 Uiso 1 1 calc GR . . . .
O16 O 1.0244(5) 1.2863(3) 1.0668(3) 0.0304(10) Uani 1 1 d . . . . .
O5 O 0.7928(5) 0.2753(3) 0.6623(3) 0.0320(10) Uani 1 1 d . . . . .
H5A H 0.772029 0.258207 0.701264 0.048 Uiso 1 1 d GR . . . .
H5B H 0.802390 0.335441 0.689496 0.048 Uiso 1 1 d GR . . . .
O10 O 0.7286(5) 1.0469(3) 0.8000(3) 0.0290(9) Uani 1 1 d . . . . .
O19 O 0.5097(5) 1.0619(4) 0.8942(3) 0.0311(10) Uani 1 1 d . . . . .
O9 O 0.9025(5) 0.8669(3) 0.7524(3) 0.0287(9) Uani 1 1 d . . . . .
O6 O 0.1797(5) 0.2859(3) 0.8475(3) 0.0335(10) Uani 1 1 d . . . . .
H6 H 0.129732 0.251425 0.861352 0.050 Uiso 1 1 calc GR . . . .
O4A O 0.0795(5) 0.2209(3) 0.5266(3) 0.0333(10) Uani 1 1 d . . . . .
O24 O -0.5769(5) 0.2177(4) 0.0293(3) 0.0351(11) Uani 1 1 d . . . . .
H24A H -0.653254 0.196147 0.041875 0.053 Uiso 1 1 d G . . . .
H24B H -0.555827 0.171577 -0.016905 0.053 Uiso 1 1 d G . . . .
O4 O 0.6527(6) 0.3267(3) 0.5505(3) 0.0342(11) Uani 1 1 d . . . . .
O18 O 0.7966(5) 0.7468(3) 0.8084(3) 0.0319(10) Uani 1 1 d . . . . .
N1A N 0.1407(5) 0.4156(3) 0.4578(3) 0.0219(10) Uani 1 1 d . . . . .
O20 O 0.7971(5) 0.2299(4) 0.7991(3) 0.0319(10) Uani 1 1 d . . . . .
H20A H 0.728289 0.202492 0.812344 0.048 Uiso 1 1 d G . . . .
H20B H 0.830956 0.277314 0.847684 0.048 Uiso 1 1 d G . . . .
O3A O -0.0013(6) 0.3954(4) 0.5890(3) 0.0386(11) Uani 1 1 d . . . . .
O23 O -0.1119(6) 0.4640(4) 0.7407(3) 0.0414(12) Uani 1 1 d . . . . .
H23A H -0.084562 0.460959 0.693203 0.062 Uiso 1 1 d G . . . .
H23B H -0.192288 0.488833 0.744811 0.062 Uiso 1 1 d G . . . .
N3 N 1.0292(5) -0.0973(4) 0.3010(3) 0.0236(10) Uani 1 1 d . . . . .
H3 H 1.082483 -0.133328 0.263290 0.028 Uiso 1 1 calc R . . . .
N1 N 0.6269(5) 0.1039(3) 0.5784(3) 0.0217(10) Uani 1 1 d . . . . .
N2 N 0.7164(5) 0.0412(3) 0.5275(3) 0.0204(9) Uani 1 1 d . . . . .
O3 O 0.4604(6) 0.1725(4) 0.4707(3) 0.0396(12) Uani 1 1 d . . . . .
N2A N 0.0503(5) 0.3978(3) 0.3826(3) 0.0226(10) Uani 1 1 d . . . . .
O22 O 0.9163(7) 0.4988(5) 1.1097(4) 0.0470(13) Uani 1 1 d . . . . .
H22A H 0.972071 0.507772 1.156051 0.071 Uiso 1 1 d G . . . .
H22B H 0.829855 0.494583 1.122480 0.071 Uiso 1 1 d G . . . .
N3A N -0.3660(6) 0.2464(4) 0.1558(4) 0.0338(13) Uani 1 1 d . . . . .
H3AA H -0.435819 0.229957 0.112943 0.041 Uiso 1 1 calc R . . . .
C9 C 0.8642(6) 0.0140(4) 0.4171(4) 0.0218(11) Uani 1 1 d . . . . .
C1 C 0.4706(6) 0.1373(4) 0.6879(4) 0.0217(11) Uani 1 1 d . . . . .
O21 O 0.9292(9) 0.3759(4) 0.9338(4) 0.0581(17) Uani 1 1 d . . . . .
H21A H 0.969532 0.413604 0.917054 0.087 Uiso 1 1 d G . . . .
H21B H 0.931556 0.408391 0.989421 0.087 Uiso 1 1 d G . . . .
C4A C 0.5592(6) 0.5621(4) 0.6982(4) 0.0230(11) Uani 1 1 d . . . . .
C9A C -0.1522(6) 0.2980(4) 0.2901(4) 0.0220(11) Uani 1 1 d . . . . .
C2 C 0.4359(6) 0.2239(4) 0.6944(4) 0.0231(11) Uani 1 1 d . . . . .
C8 C 0.7715(6) 0.0722(4) 0.4788(4) 0.0196(11) Uani 1 1 d . . . . .
C6 C 0.4084(7) 0.1055(4) 0.7414(4) 0.0228(11) Uani 1 1 d . . . . .
H6A H 0.432971 0.048867 0.739842 0.027 Uiso 1 1 calc R . . . .
C3A C 0.4714(6) 0.4795(4) 0.6701(4) 0.0235(12) Uani 1 1 d . . . . .
H3AB H 0.486357 0.440715 0.697262 0.028 Uiso 1 1 calc R . . . .
C10 C 0.9268(6) 0.0424(4) 0.3629(4) 0.0224(11) Uani 1 1 d . . . . .
H10 H 0.913420 0.101497 0.366414 0.027 Uiso 1 1 calc R . . . .
C13 C 0.8870(6) -0.0727(4) 0.4121(4) 0.0215(11) Uani 1 1 d . . . . .
H13 H 0.844298 -0.093254 0.448859 0.026 Uiso 1 1 calc R . . . .
C8A C -0.0409(7) 0.3280(4) 0.3653(4) 0.0228(11) Uani 1 1 d . . . . .
C5 C 0.3127(6) 0.1539(4) 0.7963(4) 0.0237(12) Uani 1 1 d . . . . .
H5 H 0.271841 0.131192 0.832100 0.028 Uiso 1 1 calc R . . . .
C4 C 0.2773(7) 0.2374(4) 0.7978(4) 0.0254(12) Uani 1 1 d . . . . .
C12 C 0.9719(7) -0.1277(4) 0.3534(4) 0.0249(12) Uani 1 1 d . . . . .
H12 H 0.989949 -0.186190 0.349781 0.030 Uiso 1 1 calc R . . . .
C11 C 1.0094(7) -0.0157(4) 0.3032(4) 0.0261(12) Uani 1 1 d . . . . .
H11 H 1.051160 0.002408 0.264615 0.031 Uiso 1 1 calc R . . . .
C1A C 0.3417(6) 0.5111(4) 0.5603(4) 0.0219(11) Uani 1 1 d . . . . .
C6A C 0.4345(7) 0.5931(4) 0.5899(4) 0.0248(12) Uani 1 1 d . . . . .
H6AB H 0.423068 0.631267 0.561761 0.030 Uiso 1 1 calc R . . . .
C7 C 0.5657(6) 0.0815(4) 0.6307(4) 0.0211(11) Uani 1 1 d . . . . .
H7 H 0.584519 0.024950 0.631540 0.025 Uiso 1 1 calc R . . . .
C7A C 0.2356(6) 0.4867(4) 0.4864(4) 0.0213(11) Uani 1 1 d . . . . .
H7A H 0.235330 0.524367 0.457361 0.026 Uiso 1 1 calc R . . . .
C5A C 0.5401(7) 0.6191(4) 0.6578(4) 0.0252(12) Uani 1 1 d . . . . .
H5AC H 0.600099 0.675294 0.677327 0.030 Uiso 1 1 calc R . . . .
C10A C -0.2551(7) 0.2238(5) 0.2704(4) 0.0306(14) Uani 1 1 d . . . . .
H10A H -0.252235 0.190690 0.303872 0.037 Uiso 1 1 calc R . . . .
C3 C 0.3402(7) 0.2730(4) 0.7483(4) 0.0257(12) Uani 1 1 d . . . . .
H3A H 0.317390 0.330676 0.751489 0.031 Uiso 1 1 calc R . . . .
C11A C -0.3598(7) 0.1997(5) 0.2023(5) 0.0333(14) Uani 1 1 d . . . . .
H11A H -0.429243 0.148854 0.187778 0.040 Uiso 1 1 calc R . . . .
C2A C 0.3629(6) 0.4546(4) 0.6026(4) 0.0220(11) Uani 1 1 d . . . . .
C13A C -0.1619(7) 0.3452(5) 0.2401(5) 0.0327(14) Uani 1 1 d . . . . .
H13A H -0.094456 0.396550 0.252607 0.039 Uiso 1 1 calc R . . . .
C12A C -0.2705(8) 0.3167(5) 0.1721(5) 0.0363(15) Uani 1 1 d . . . . .
H12A H -0.276860 0.347603 0.136835 0.044 Uiso 1 1 calc R . . . .
N4 N 0.5970(10) 0.4806(7) 1.1072(6) 0.065(2) Uani 1 1 d . . . . .
C14 C 0.4773(11) 0.4619(7) 1.0828(6) 0.055(2) Uani 1 1 d . . . . .
C15 C 0.3231(14) 0.4428(10) 1.0551(8) 0.078(3) Uani 1 1 d . . . . .
H15A H 0.304996 0.421160 0.992446 0.117 Uiso 1 1 calc GR . . . .
H15B H 0.277032 0.499348 1.084623 0.117 Uiso 1 1 calc GR . . . .
H15C H 0.283760 0.395128 1.069609 0.117 Uiso 1 1 calc GR . . . .

loop_
_atom_site_aniso_label
_atom_site_aniso_U_11
_atom_site_aniso_U_22
_atom_site_aniso_U_33
_atom_site_aniso_U_23
_atom_site_aniso_U_13
_atom_site_aniso_U_12
Mo3 0.0129(2) 0.0197(2) 0.0188(2) 0.01026(17) 0.00218(15) 0.00026(15)
Mo4 0.0194(2) 0.0211(2) 0.0182(2) 0.00840(18) -0.00150(16) -0.00357(17)
Mo5 0.0145(2) 0.0308(3) 0.0250(2) 0.0177(2) 0.00117(17) 0.00136(17)
Mo1 0.0233(2) 0.0246(2) 0.0258(2) 0.01631(19) 0.00674(18) 0.00724(18)
Mo1A 0.0232(2) 0.0207(2) 0.0226(2) 0.01161(18) 0.00049(18) -0.00022(17)
Mo2 0.0174(2) 0.0204(2) 0.0233(2) 0.01299(18) 0.00331(17) 0.00135(16)
O13 0.0202(19) 0.0168(18) 0.0194(18) 0.0098(15) 0.0012(15) -0.0028(14)
O2 0.022(2) 0.030(2) 0.031(2) 0.0178(19) 0.0142(17) 0.0095(17)
O15 0.0148(19) 0.024(2) 0.030(2) 0.0158(17) 0.0029(16) 0.0037(15)
O2A 0.021(2) 0.026(2) 0.027(2) 0.0138(18) -0.0002(16) -0.0021(16)
O17 0.0175(19) 0.026(2) 0.026(2) 0.0140(17) 0.0054(16) 0.0024(15)
O1 0.027(2) 0.027(2) 0.037(2) 0.0202(19) 0.0190(19) 0.0088(17)
O7 0.019(2) 0.029(2) 0.034(2) 0.0194(19) 0.0050(17) 0.0017(17)
O14 0.018(2) 0.033(2) 0.027(2) 0.0156(19) -0.0043(16) -0.0051(17)
O12 0.0141(18) 0.025(2) 0.0231(19) 0.0125(16) -0.0011(15) -0.0013(15)
O11 0.0129(2) 0.0197(2) 0.0188(2) 0.01026(17) 0.00218(15) 0.00026(15)
O5A 0.022(2) 0.029(2) 0.027(2) 0.0122(18) -0.0025(17) 0.0036(17)
O1A 0.029(2) 0.020(2) 0.028(2) 0.0115(17) -0.0092(18) -0.0059(17)
O8 0.020(2) 0.027(2) 0.027(2) 0.0149(18) 0.0036(16) 0.0008(16)
O6A 0.030(2) 0.026(2) 0.034(2) 0.016(2) -0.0098(19) -0.0070(18)
O16 0.038(3) 0.022(2) 0.035(2) 0.0168(19) 0.006(2) 0.0041(18)
O5 0.032(2) 0.024(2) 0.038(3) 0.014(2) 0.000(2) 0.0006(18)
O10 0.024(2) 0.036(2) 0.032(2) 0.020(2) 0.0029(18) -0.0006(18)
O19 0.015(2) 0.048(3) 0.040(3) 0.029(2) 0.0020(18) 0.0004(19)
O9 0.033(2) 0.029(2) 0.024(2) 0.0124(18) 0.0014(18) -0.0017(18)
O6 0.032(3) 0.033(2) 0.042(3) 0.019(2) 0.020(2) 0.008(2)
O4A 0.036(3) 0.032(2) 0.036(2) 0.021(2) -0.005(2) -0.004(2)
O24 0.019(2) 0.049(3) 0.035(3) 0.019(2) 0.0029(19) -0.005(2)
O4 0.043(3) 0.035(2) 0.040(3) 0.027(2) 0.018(2) 0.014(2)
O18 0.036(3) 0.028(2) 0.026(2) 0.0103(19) -0.0062(19) -0.0084(19)
N1A 0.022(2) 0.021(2) 0.023(2) 0.0108(19) -0.0019(19) 0.0031(19)
O20 0.031(2) 0.037(3) 0.028(2) 0.015(2) 0.0041(19) 0.0016(19)
O3A 0.043(3) 0.040(3) 0.032(3) 0.013(2) 0.011(2) 0.011(2)
O23 0.045(3) 0.046(3) 0.035(3) 0.018(2) 0.007(2) 0.009(2)
N3 0.021(2) 0.029(3) 0.020(2) 0.010(2) 0.0048(19) 0.005(2)
N1 0.021(2) 0.021(2) 0.024(2) 0.011(2) 0.0023(19) 0.0058(19)
N2 0.015(2) 0.021(2) 0.028(2) 0.013(2) 0.0073(19) 0.0055(18)
O3 0.040(3) 0.039(3) 0.037(3) 0.016(2) -0.004(2) 0.010(2)
N2A 0.023(2) 0.024(2) 0.022(2) 0.011(2) -0.0014(19) 0.0043(19)
O22 0.046(3) 0.056(3) 0.040(3) 0.020(3) 0.008(2) 0.011(3)
N3A 0.021(3) 0.042(3) 0.029(3) 0.009(2) -0.004(2) 0.002(2)
C9 0.019(3) 0.029(3) 0.019(3) 0.011(2) 0.002(2) 0.006(2)
C1 0.015(3) 0.029(3) 0.026(3) 0.016(2) 0.003(2) 0.001(2)
O21 0.078(5) 0.046(3) 0.039(3) 0.009(3) 0.016(3) -0.006(3)
C4A 0.019(3) 0.022(3) 0.024(3) 0.008(2) -0.002(2) -0.001(2)
C9A 0.012(2) 0.024(3) 0.029(3) 0.011(2) 0.004(2) 0.001(2)
C2 0.020(3) 0.026(3) 0.026(3) 0.013(2) 0.006(2) 0.002(2)
C8 0.014(2) 0.021(3) 0.022(3) 0.009(2) 0.001(2) 0.002(2)
C6 0.023(3) 0.027(3) 0.024(3) 0.016(2) 0.004(2) 0.002(2)
C3A 0.018(3) 0.028(3) 0.028(3) 0.016(2) -0.001(2) -0.001(2)
C10 0.019(3) 0.024(3) 0.029(3) 0.015(2) 0.005(2) 0.002(2)
C13 0.019(3) 0.023(3) 0.024(3) 0.011(2) 0.002(2) 0.001(2)
C8A 0.022(3) 0.019(3) 0.026(3) 0.010(2) 0.002(2) 0.002(2)
C5 0.022(3) 0.028(3) 0.025(3) 0.016(2) 0.003(2) 0.003(2)
C4 0.020(3) 0.028(3) 0.027(3) 0.011(2) 0.008(2) 0.002(2)
C12 0.024(3) 0.024(3) 0.027(3) 0.011(2) 0.001(2) 0.003(2)
C11 0.023(3) 0.031(3) 0.029(3) 0.016(3) 0.007(2) 0.004(2)
C1A 0.023(3) 0.022(3) 0.022(3) 0.011(2) 0.002(2) 0.000(2)
C6A 0.023(3) 0.024(3) 0.031(3) 0.015(2) 0.003(2) 0.003(2)
C7 0.018(3) 0.019(3) 0.030(3) 0.015(2) 0.005(2) 0.001(2)
C7A 0.023(3) 0.020(3) 0.024(3) 0.013(2) 0.002(2) 0.003(2)
C5A 0.025(3) 0.020(3) 0.030(3) 0.011(2) 0.002(2) -0.001(2)
C10A 0.019(3) 0.037(3) 0.034(3) 0.015(3) 0.000(2) 0.002(3)
C3 0.026(3) 0.020(3) 0.032(3) 0.012(2) 0.007(2) 0.003(2)
C11A 0.023(3) 0.036(4) 0.039(4) 0.016(3) 0.001(3) -0.001(3)
C2A 0.021(3) 0.020(3) 0.023(3) 0.010(2) 0.003(2) -0.004(2)
C13A 0.028(3) 0.036(3) 0.036(4) 0.020(3) -0.007(3) -0.010(3)
C12A 0.037(4) 0.035(4) 0.035(4) 0.017(3) -0.007(3) 0.000(3)
N4 0.054(5) 0.077(6) 0.072(6) 0.040(5) 0.007(4) 0.011(4)
C14 0.057(6) 0.065(6) 0.047(5) 0.029(4) -0.002(4) 0.002(5)
C15 0.076(8) 0.100(9) 0.066(7) 0.052(7) -0.014(6) -0.013(7)

loop_
_atom_type_symbol
_atom_type_description
_atom_type_scat_dispersion_real
_atom_type_scat_dispersion_imag
_atom_type_scat_source
C C 0.0181 0.0091 'International Tables Vol C Tables 4.2.6.8 and 6.1.1.4'
H H 0.0000 0.0000 'International Tables Vol C Tables 4.2.6.8 and 6.1.1.4'
Mo Mo -0.0483 2.7339 'International Tables Vol C Tables 4.2.6.8 and 6.1.1.4'
N N 0.0311 0.0180 'International Tables Vol C Tables 4.2.6.8 and 6.1.1.4'
O O 0.0492 0.0322 'International Tables Vol C Tables 4.2.6.8 and 6.1.1.4'

loop_
_exptl_crystal_face_index_h
_exptl_crystal_face_index_k
_exptl_crystal_face_index_l
_exptl_crystal_face_perp_dist
0 1 -1 0.0817
0 -1 1 0.0523
2 -1 2 0.0807
-2 1 -2 0.1048
0 -1 0 0.0230
0 1 0 0.0145

loop_
_geom_angle_atom_site_label_1
_geom_angle_atom_site_label_2
_geom_angle_atom_site_label_3
_geom_angle
_geom_angle_site_symmetry_1
_geom_angle_site_symmetry_3
_geom_angle_publ_flag
O13 Mo3 Mo4 36.69(12) . . ?
O13 Mo3 O11 77.32(15) . 2_777 ?
O13 Mo3 O11 78.21(16) . . ?
O17 Mo3 Mo4 132.08(14) . . ?
O17 Mo3 O13 95.38(18) . . ?
O17 Mo3 O12 96.91(18) . . ?
O17 Mo3 O11 156.37(17) . . ?
O17 Mo3 O11 80.61(16) . 2_777 ?
O12 Mo3 Mo4 124.55(12) . . ?
O12 Mo3 O13 149.40(17) . . ?
O12 Mo3 O11 79.35(16) . . ?
O12 Mo3 O11 77.21(15) . 2_777 ?
O11 Mo3 Mo4 85.95(9) 2_777 . ?
O11 Mo3 Mo4 45.24(10) . . ?
O11 Mo3 O11 75.80(15) . 2_777 ?
O8 Mo3 Mo4 90.00(15) . . ?
O8 Mo3 O13 101.39(19) . . ?
O8 Mo3 O17 104.7(2) . . ?
O8 Mo3 O12 102.40(19) . . ?
O8 Mo3 O11 174.68(17) . 2_777 ?
O8 Mo3 O11 98.90(18) . . ?
O13 Mo4 Mo3 36.14(11) . . ?
O13 Mo4 O12 72.06(15) . 2_777 ?
O13 Mo4 O11 75.15(15) . . ?
O14 Mo4 Mo3 121.04(13) . . ?
O14 Mo4 O13 148.38(18) . . ?
O14 Mo4 O12 83.90(17) . 2_777 ?
O14 Mo4 O11 78.50(17) . . ?
O12 Mo4 Mo3 80.49(10) 2_777 . ?
O11 Mo4 Mo3 42.54(10) . . ?
O11 Mo4 O12 73.27(14) . 2_777 ?
O9 Mo4 Mo3 85.83(16) . . ?
O9 Mo4 O13 97.8(2) . . ?
O9 Mo4 O14 101.7(2) . . ?
O9 Mo4 O12 166.19(19) . 2_777 ?
O9 Mo4 O11 95.31(18) . . ?
O9 Mo4 O18 105.1(2) . . ?
O18 Mo4 Mo3 135.10(17) . . ?
O18 Mo4 O13 99.0(2) . . ?
O18 Mo4 O14 99.6(2) . . ?
O18 Mo4 O12 86.11(19) . 2_777 ?
O18 Mo4 O11 159.38(19) . . ?
O15 Mo5 O17 77.82(17) . 2_777 ?
O15 Mo5 O14 145.31(17) . . ?
O15 Mo5 O11 75.49(15) . . ?
O17 Mo5 O11 70.21(14) 2_777 . ?
O14 Mo5 O17 77.89(17) . 2_777 ?
O14 Mo5 O11 73.19(16) . . ?
O10 Mo5 O15 98.1(2) . . ?
O10 Mo5 O17 164.84(19) . 2_777 ?
O10 Mo5 O14 98.9(2) . . ?
O10 Mo5 O11 94.65(18) . . ?
O19 Mo5 O15 102.4(2) . . ?
O19 Mo5 O17 90.44(19) . 2_777 ?
O19 Mo5 O14 102.2(2) . . ?
O19 Mo5 O11 160.60(18) . . ?
O19 Mo5 O10 104.7(2) . . ?
O2 Mo1 O5 81.98(18) . . ?
O2 Mo1 N1 71.97(18) . . ?
O1 Mo1 O2 150.91(18) . . ?
O1 Mo1 O5 79.73(19) . . ?
O1 Mo1 N1 81.58(18) . . ?
O4 Mo1 O2 96.7(2) . . ?
O4 Mo1 O1 102.9(2) . . ?
O4 Mo1 O5 81.8(2) . . ?
O4 Mo1 N1 155.5(2) . . ?
N1 Mo1 O5 75.25(17) . . ?
O3 Mo1 O2 95.3(2) . . ?
O3 Mo1 O1 99.5(2) . . ?
O3 Mo1 O5 171.4(2) . . ?
O3 Mo1 O4 106.6(3) . . ?
O3 Mo1 N1 96.2(2) . . ?
O2A Mo1A O5A 77.91(16) . . ?
O2A Mo1A N1A 71.71(17) . . ?
O1A Mo1A O2A 148.36(19) . . ?
O1A Mo1A O5A 78.65(18) . . ?
O1A Mo1A N1A 82.09(18) . . ?
O4A Mo1A O2A 97.1(2) . . ?
O4A Mo1A O5A 85.2(2) . . ?
O4A Mo1A O1A 101.8(2) . . ?
O4A Mo1A N1A 159.3(2) . . ?
O4A Mo1A O3A 106.6(3) . . ?
N1A Mo1A O5A 75.60(17) . . ?
O3A Mo1A O2A 98.9(2) . . ?
O3A Mo1A O5A 168.2(2) . . ?
O3A Mo1A O1A 99.7(2) . . ?
O3A Mo1A N1A 92.6(2) . . ?
O13 Mo2 O11 71.36(13) 2_777 . ?
O15 Mo2 O13 83.66(16) . 2_777 ?
O15 Mo2 O12 145.99(17) . . ?
O15 Mo2 O11 77.37(16) . . ?
O7 Mo2 O13 162.31(18) . 2_777 ?
O7 Mo2 O15 102.5(2) . . ?
O7 Mo2 O12 95.05(19) . . ?
O7 Mo2 O11 93.62(18) . . ?
O12 Mo2 O13 71.96(15) . 2_777 ?
O12 Mo2 O11 72.63(15) . . ?
O16 Mo2 O13 89.61(19) . 2_777 ?
O16 Mo2 O15 103.0(2) . . ?
O16 Mo2 O7 104.8(2) . . ?
O16 Mo2 O12 100.3(2) . . ?
O16 Mo2 O11 160.87(18) . . ?
Mo3 O13 Mo4 107.16(18) . . ?
Mo3 O13 Mo2 112.54(17) . 2_777 ?
Mo4 O13 Mo2 104.57(17) . 2_777 ?
C8 O2 Mo1 118.8(4) . . ?
Mo2 O15 Mo5 117.3(2) . . ?
C8A O2A Mo1A 119.3(4) . . ?
Mo3 O17 Mo5 117.9(2) . 2_777 ?
C2 O1 Mo1 138.1(4) . . ?
Mo4 O14 Mo5 116.0(2) . . ?
Mo3 O12 Mo4 109.30(18) . 2_777 ?
Mo3 O12 Mo2 110.00(18) . . ?
Mo2 O12 Mo4 102.73(17) . 2_777 ?
Mo3 O11 Mo3 104.20(15) . 2_777 ?
Mo3 O11 Mo4 92.22(14) . . ?
Mo3 O11 Mo5 91.30(13) 2_777 . ?
Mo3 O11 Mo5 164.40(19) . . ?
Mo3 O11 Mo2 95.97(14) 2_777 . ?
Mo3 O11 Mo2 91.72(13) . . ?
Mo4 O11 Mo3 97.71(14) . 2_777 ?
Mo4 O11 Mo5 87.36(13) . . ?
Mo4 O11 Mo2 164.37(19) . . ?
Mo2 O11 Mo5 84.80(12) . . ?
C2A O1A Mo1A 133.8(4) . . ?
N2A N1A Mo1A 115.7(4) . . ?
C7A N1A Mo1A 128.0(4) . . ?
C7A N1A N2A 116.3(5) . . ?
C11 N3 C12 123.5(5) . . ?
N2 N1 Mo1 114.9(4) . . ?
C7 N1 Mo1 129.3(4) . . ?
C7 N1 N2 115.7(5) . . ?
C8 N2 N1 109.4(5) . . ?
C8A N2A N1A 108.4(5) . . ?
C12A N3A C11A 122.0(6) . . ?
C10 C9 C8 121.3(5) . . ?
C10 C9 C13 119.4(5) . . ?
C13 C9 C8 119.3(5) . . ?
C2 C1 C7 123.9(5) . . ?
C6 C1 C2 117.4(5) . . ?
C6 C1 C7 118.7(5) . . ?
O6A C4A C3A 116.9(5) . . ?
O6A C4A C5A 122.2(5) . . ?
C3A C4A C5A 120.8(6) . . ?
C10A C9A C8A 120.2(6) . . ?
C13A C9A C8A 121.1(5) . . ?
C13A C9A C10A 118.6(6) . . ?
O1 C2 C1 121.4(5) . . ?
O1 C2 C3 117.2(5) . . ?
C3 C2 C1 121.4(6) . . ?
O2 C8 C9 117.8(5) . . ?
N2 C8 O2 124.3(5) . . ?
N2 C8 C9 117.9(5) . . ?
C5 C6 C1 122.2(6) . . ?
C2A C3A C4A 119.7(6) . . ?
C9 C10 C11 119.7(6) . . ?
C12 C13 C9 119.3(6) . . ?
O2A C8A C9A 116.7(5) . . ?
N2A C8A O2A 124.7(6) . . ?
N2A C8A C9A 118.6(5) . . ?
C6 C5 C4 118.3(6) . . ?
O6 C4 C5 121.0(6) . . ?
O6 C4 C3 117.5(6) . . ?
C3 C4 C5 121.5(6) . . ?
N3 C12 C13 119.1(6) . . ?
N3 C11 C10 119.0(6) . . ?
C6A C1A C7A 118.7(5) . . ?
C6A C1A C2A 117.8(5) . . ?
C2A C1A C7A 123.5(5) . . ?
C5A C6A C1A 121.9(6) . . ?
N1 C7 C1 123.5(5) . . ?
N1A C7A C1A 122.9(5) . . ?
C6A C5A C4A 119.2(6) . . ?
C11A C10A C9A 118.8(7) . . ?
C2 C3 C4 119.2(6) . . ?
N3A C11A C10A 121.1(7) . . ?
O1A C2A C3A 116.3(5) . . ?
O1A C2A C1A 123.0(5) . . ?
C3A C2A C1A 120.6(5) . . ?
C12A C13A C9A 119.2(6) . . ?
N3A C12A C13A 120.3(7) . . ?
N4 C14 C15 176.9(13) . . ?

loop_
_geom_bond_atom_site_label_1
_geom_bond_atom_site_label_2
_geom_bond_distance
_geom_bond_site_symmetry_2
_geom_bond_publ_flag
Mo3 Mo4 3.1782(6) . ?
Mo3 O13 1.962(4) . ?
Mo3 O17 1.750(4) . ?
Mo3 O12 1.962(4) . ?
Mo3 O11 2.384(4) 2_777 ?
Mo3 O11 2.151(4) . ?
Mo3 O8 1.688(4) . ?
Mo4 O13 1.988(4) . ?
Mo4 O14 1.899(5) . ?
Mo4 O12 2.318(4) 2_777 ?
Mo4 O11 2.258(4) . ?
Mo4 O9 1.705(5) . ?
Mo4 O18 1.722(5) . ?
Mo5 O15 1.922(4) . ?
Mo5 O17 2.271(4) 2_777 ?
Mo5 O14 1.937(5) . ?
Mo5 O11 2.447(4) . ?
Mo5 O10 1.712(5) . ?
Mo5 O19 1.699(4) . ?
Mo1 O2 2.020(4) . ?
Mo1 O1 1.918(4) . ?
Mo1 O5 2.350(5) . ?
Mo1 O4 1.708(5) . ?
Mo1 N1 2.236(5) . ?
Mo1 O3 1.698(5) . ?
Mo1A O2A 2.004(4) . ?
Mo1A O5A 2.345(4) . ?
Mo1A O1A 1.920(4) . ?
Mo1A O4A 1.702(5) . ?
Mo1A N1A 2.241(5) . ?
Mo1A O3A 1.702(5) . ?
Mo2 O13 2.297(4) 2_777 ?
Mo2 O15 1.896(4) . ?
Mo2 O7 1.725(4) . ?
Mo2 O12 2.021(4) . ?
Mo2 O11 2.390(4) . ?
Mo2 O16 1.689(5) . ?
O2 C8 1.309(7) . ?
O2A C8A 1.321(7) . ?
O1 C2 1.348(7) . ?
O1A C2A 1.343(7) . ?
O6A C4A 1.360(7) . ?
O6 C4 1.352(7) . ?
N1A N2A 1.398(7) . ?
N1A C7A 1.296(8) . ?
N3 C12 1.351(8) . ?
N3 C11 1.331(8) . ?
N1 N2 1.399(7) . ?
N1 C7 1.287(8) . ?
N2 C8 1.294(8) . ?
N2A C8A 1.288(8) . ?
N3A C11A 1.329(10) . ?
N3A C12A 1.323(10) . ?
C9 C8 1.470(8) . ?
C9 C10 1.380(8) . ?
C9 C13 1.402(8) . ?
C1 C2 1.419(8) . ?
C1 C6 1.402(8) . ?
C1 C7 1.436(8) . ?
C4A C3A 1.396(8) . ?
C4A C5A 1.398(9) . ?
C9A C8A 1.474(8) . ?
C9A C10A 1.399(9) . ?
C9A C13A 1.393(9) . ?
C2 C3 1.376(9) . ?
C6 C5 1.381(9) . ?
C3A C2A 1.378(8) . ?
C10 C11 1.390(9) . ?
C13 C12 1.377(9) . ?
C5 C4 1.404(9) . ?
C4 C3 1.387(9) . ?
C1A C6A 1.410(8) . ?
C1A C7A 1.441(8) . ?
C1A C2A 1.419(8) . ?
C6A C5A 1.363(9) . ?
C10A C11A 1.365(9) . ?
C13A C12A 1.378(9) . ?
N4 C14 1.141(13) . ?
C14 C15 1.458(15) . ?
